data_7214667
loop_
_publ_author_name
'Wang, Xiuli'
'Xu, Chuang'
'Lin, Hongyan'
'Liu, Guocheng'
'Yang, Song'
'Gao, Qiang'
'Tian, Aixiang'

_publ_section_title
;
 Tuning the architectures of polyoxometalate-templated complexes by
 changing the spacer lengths of bis-pyridyl-bis-amide ligands (L): from 1D
 chains to 2D networks based on different (CuL)n loops
;
_journal_issue 18
_journal_name_full CrystEngComm
_journal_page_first 5836
_journal_paper_doi 10.1039/c2ce25371b
_journal_volume 14
_journal_year 2012
_chemical_formula_sum 'C54 H86 Cu2 Mo12 N12 O56 Si'
_chemical_formula_weight 3105.80
_chemical_name_systematic
;
?
;
_space_group_IT_number 2
_symmetry_cell_setting triclinic
_symmetry_space_group_name_Hall '-P 1'
_symmetry_space_group_name_H-M 'P -1'
_atom_sites_solution_hydrogens geom
_atom_sites_solution_primary direct
_atom_sites_solution_secondary difmap
_audit_creation_method SHELXL-97
_cell_angle_alpha 100.6390(10)
_cell_angle_beta 108.6950(10)
_cell_angle_gamma 91.2210(10)
_cell_formula_units_Z 1
_cell_length_a 11.3637(9)
_cell_length_b 12.9558(11)
_cell_length_c 16.8671(14)
_cell_measurement_temperature 293(2)
_cell_volume 2303.2(3)
_computing_structure_refinement 'SHELXS-97 (Sheldrick, 2008)'
_computing_structure_solution 'SHELXS-97 (Sheldrick, 2008)'
_diffrn_ambient_temperature 293(2)
_diffrn_measured_fraction_theta_full 0.995
_diffrn_measured_fraction_theta_max 0.995
_diffrn_radiation_monochromator graphite
_diffrn_radiation_source 'fine-focus sealed tube'
_diffrn_radiation_type MoK\a
_diffrn_radiation_wavelength 0.71073
_diffrn_reflns_av_R_equivalents 0.0199
_diffrn_reflns_av_sigmaI/netI 0.0185
_diffrn_reflns_limit_h_max 14
_diffrn_reflns_limit_h_min -14
_diffrn_reflns_limit_k_max 16
_diffrn_reflns_limit_k_min -16
_diffrn_reflns_limit_l_max 21
_diffrn_reflns_limit_l_min -21
_diffrn_reflns_number 36562
_diffrn_reflns_theta_full 27.00
_diffrn_reflns_theta_max 27.00
_diffrn_reflns_theta_min 1.30
_exptl_absorpt_coefficient_mu 2.145
_exptl_absorpt_correction_T_max 0.7253
_exptl_absorpt_correction_T_min 0.6860
_exptl_absorpt_correction_type empirical
_exptl_crystal_colour green
_exptl_crystal_density_diffrn 2.239
_exptl_crystal_density_method 'not measured'
_exptl_crystal_description block
_exptl_crystal_F_000 1518
_exptl_crystal_size_max 0.19
_exptl_crystal_size_mid 0.18
_exptl_crystal_size_min 0.16
_refine_diff_density_max 1.546
_refine_diff_density_min -1.647
_refine_diff_density_rms 0.174
_refine_ls_extinction_method none
_refine_ls_goodness_of_fit_ref 1.097
_refine_ls_hydrogen_treatment constr
_refine_ls_matrix_type full
_refine_ls_number_parameters 681
_refine_ls_number_reflns 10012
_refine_ls_number_restraints 3
_refine_ls_restrained_S_all 1.101
_refine_ls_R_factor_all 0.0431
_refine_ls_R_factor_gt 0.0396
_refine_ls_shift/su_max 0.000
_refine_ls_shift/su_mean 0.000
_refine_ls_structure_factor_coef Fsqd
_refine_ls_weighting_details 'calc w=1/[\s^2^(Fo^2^)+(0.0408P)^2^+10.6913P] where P=(Fo^2^+2Fc^2^)/3'
_refine_ls_weighting_scheme calc
_refine_ls_wR_factor_gt 0.1024
_refine_ls_wR_factor_ref 0.1047
_reflns_number_gt 9307
_reflns_number_total 10012
_reflns_threshold_expression >2sigma(I)
_cod_data_source_file c2ce25371b.txt
_cod_data_source_block 4
_cod_depositor_comments
;
The following automatic conversions were performed:

'_symmetry_cell_setting' value 'Triclinic' changed to 'triclinic'
according to
/usr/data/users/saulius/automatic-downloads/retrospective/RSC/lib/dictionaries/cif_core.dic
dictionary named 'cif_core.dic' version 2.4.2 from 2011-04-26.

Automatic conversion script
Id: cif_fix_values 2281 2013-09-26 08:29:07Z andrius 
;
_cod_database_code 7214667

loop_
_symmetry_equiv_pos_as_xyz
'x, y, z'
'-x, -y, -z'

loop_
_atom_site_label
_atom_site_type_symbol
_atom_site_fract_x
_atom_site_fract_y
_atom_site_fract_z
_atom_site_U_iso_or_equiv
_atom_site_adp_type
_atom_site_occupancy
_atom_site_symmetry_multiplicity
_atom_site_calc_flag
_atom_site_refinement_flags
_atom_site_disorder_assembly
_atom_site_disorder_group
Cu1 Cu 0.0000 0.0000 0.5000 0.0400(2) Uani 1 2 d S . .
Cu2 Cu -1.4882(3) 0.52247(14) 0.0046(2) 0.0504(5) Uani 0.50 1 d P . .
Si1 Si 0.0000 0.0000 0.0000 0.0220(3) Uani 1 2 d S . .
Mo1 Mo 0.02367(4) 0.08306(3) 0.21559(2) 0.02958(9) Uani 1 1 d . . .
Mo2 Mo 0.00109(4) -0.18980(3) 0.12528(2) 0.03328(10) Uani 1 1 d . . .
Mo3 Mo -0.03117(4) 0.26724(3) 0.07888(3) 0.03781(11) Uani 1 1 d U . .
Mo4 Mo 0.27971(4) -0.11457(4) 0.09114(3) 0.04123(12) Uani 1 1 d U . .
Mo5 Mo 0.26021(4) 0.04001(3) -0.06457(3) 0.03024(9) Uani 1 1 d . . .
Mo6 Mo 0.26200(4) 0.16144(3) 0.14131(3) 0.03687(11) Uani 1 1 d U . .
O1 O -0.0439(5) -0.0242(4) 0.0746(3) 0.0216(11) Uani 0.50 1 d P . .
O2 O 0.0486(5) 0.0922(4) 0.0855(3) 0.0209(11) Uani 0.50 1 d P A .
O3 O 0.1524(5) 0.0214(4) 0.0298(3) 0.0213(11) Uani 0.50 1 d P . .
O4 O 0.0579(5) -0.1119(4) 0.0283(3) 0.0195(10) Uani 0.50 1 d P . .
O5 O 0.0357(10) -0.0570(8) 0.2286(6) 0.0308(13) Uani 0.525(11) 1 d P A 1
O5' O 0.0509(11) -0.0518(9) 0.2014(7) 0.0308(13) Uani 0.475(11) 1 d P A 2
O6 O 0.1903(6) 0.1409(5) 0.2434(4) 0.0316(10) Uani 0.509(7) 1 d P A 1
O6' O 0.1662(7) 0.1072(6) 0.2010(5) 0.0316(10) Uani 0.491(7) 1 d P A 2
O7 O 0.3519(7) 0.0245(6) 0.1599(4) 0.0320(10) Uani 0.496(7) 1 d P A 1
O7' O 0.2858(7) 0.0094(5) 0.1494(4) 0.0320(10) Uani 0.504(7) 1 d P A 2
O8 O 0.1937(6) -0.1883(6) 0.1541(4) 0.0356(9) Uani 0.503(6) 1 d PU A 1
O8' O 0.1702(6) -0.1369(6) 0.1357(4) 0.0356(9) Uani 0.497(6) 1 d P A 2
O9 O -0.0249(6) 0.2283(5) 0.1901(5) 0.0296(10) Uani 0.506(7) 1 d PU A 1
O9' O -0.0436(6) 0.1940(5) 0.1481(5) 0.0296(10) Uani 0.494(7) 1 d P A 2
O10 O 0.1655(6) 0.2799(5) 0.1398(5) 0.0287(10) Uani 0.503(7) 1 d P A 1
O10' O 0.1462(6) 0.2422(6) 0.1009(5) 0.0287(10) Uani 0.497(7) 1 d P A 2
O11 O 0.2695(6) 0.1353(5) 0.0428(4) 0.0320(10) Uani 0.509(6) 1 d P A 1
O11' O 0.3371(6) 0.1534(5) 0.0496(4) 0.0320(10) Uani 0.491(6) 1 d PU A 2
O12 O 0.2817(19) -0.0653(6) -0.0063(5) 0.033(3) Uani 0.54(3) 1 d P A 1
O12' O 0.3476(18) -0.0536(6) 0.0000(5) 0.026(3) Uani 0.46(3) 1 d P A 2
O13 O -0.1604(4) -0.1610(3) 0.1003(3) 0.0685(15) Uani 1 1 d . . .
O14 O -0.1598(4) 0.0435(3) 0.1604(4) 0.0752(17) Uani 1 1 d . . .
O15 O -0.0125(4) -0.2778(6) 0.0259(3) 0.112(3) Uani 1 1 d . . .
O16 O 0.1879(5) -0.2270(6) -0.0118(3) 0.119(3) Uani 1 1 d . . .
O17 O 0.4085(3) -0.1732(3) 0.1259(3) 0.0468(9) Uani 1 1 d . A .
O18 O 0.3816(4) 0.0711(3) -0.0912(4) 0.0708(15) Uani 1 1 d . A .
O19 O 0.3896(4) 0.2285(3) 0.2132(3) 0.0542(11) Uani 1 1 d . A .
O20 O -0.0365(4) 0.3940(3) 0.1144(3) 0.0460(9) Uani 1 1 d . A .
O21 O 0.0220(5) 0.1290(4) 0.3150(2) 0.0648(13) Uani 1 1 d . A .
O22 O 0.0112(4) -0.2728(3) 0.1904(3) 0.0578(11) Uani 1 1 d . A .
O23 O -1.5167(6) 0.2976(7) -0.3074(5) 0.122(3) Uani 1 1 d . . .
O24 O -1.1334(5) 0.5349(4) 0.3157(5) 0.0911(19) Uani 1 1 d . . .
O25 O -0.2291(4) 0.3473(3) 0.4699(3) 0.0660(14) Uani 1 1 d . . .
N1 N -1.3273(6) 0.2691(5) -0.3173(4) 0.0756(17) Uani 1 1 d . . .
H1C H -1.2482 0.2843 -0.2936 0.091 Uiso 1 1 calc R . .
N2 N -1.3828(5) 0.4715(5) -0.0667(4) 0.0595(14) Uani 1 1 d . . .
N3 N -1.4050(5) 0.4107(6) 0.0837(4) 0.0661(16) Uani 1 1 d . . .
N4 N -1.0547(5) 0.3778(4) 0.3248(4) 0.0560(13) Uani 1 1 d . . .
H4A H -1.0579 0.3142 0.2976 0.067 Uiso 1 1 calc R . .
N5 N -0.3998(4) 0.3298(4) 0.3540(3) 0.0452(11) Uani 1 1 d . . .
H5B H -0.4481 0.2882 0.3088 0.054 Uiso 1 1 calc R . .
N6 N -0.1521(4) 0.0410(3) 0.4163(3) 0.0397(9) Uani 1 1 d . . .
C1 C -1.4340(11) 0.0007(15) -0.4739(8) 0.166(7) Uani 1 1 d . . .
H1A H -1.3828 0.0126 -0.5082 0.199 Uiso 1 1 calc R . .
H1B H -1.4195 -0.0684 -0.4601 0.199 Uiso 1 1 calc R . .
C2 C -1.3895(12) 0.0849(10) -0.3890(7) 0.117(4) Uani 1 1 d . . .
H2A H -1.4496 0.0815 -0.3595 0.140 Uiso 1 1 calc R . .
H2B H -1.3107 0.0667 -0.3529 0.140 Uiso 1 1 calc R . .
C3 C -1.3731(12) 0.1950(9) -0.3993(6) 0.107(3) Uani 1 1 d . . .
H3A H -1.3146 0.1989 -0.4300 0.128 Uiso 1 1 calc R . .
H3B H -1.4523 0.2151 -0.4332 0.128 Uiso 1 1 calc R . .
C4 C -1.4028(7) 0.3140(6) -0.2779(5) 0.0661(18) Uani 1 1 d . . .
C5 C -1.4217(5) 0.4126(5) -0.1444(5) 0.0563(15) Uani 1 1 d . . .
H5A H -1.5054 0.3877 -0.1679 0.068 Uiso 1 1 calc R . .
C6 C -1.3457(5) 0.3860(4) -0.1927(4) 0.0474(13) Uani 1 1 d . . .
C7 C -1.2226(5) 0.4275(5) -0.1592(4) 0.0508(14) Uani 1 1 d . . .
H7A H -1.1688 0.4139 -0.1907 0.061 Uiso 1 1 calc R . .
C8 C -1.1813(5) 0.4890(5) -0.0786(4) 0.0545(15) Uani 1 1 d . . .
H8A H -1.0987 0.5170 -0.0547 0.065 Uiso 1 1 calc R . .
C9 C -1.2623(6) 0.5092(6) -0.0329(5) 0.0597(16) Uani 1 1 d . . .
H9A H -1.2331 0.5496 0.0222 0.072 Uiso 1 1 calc R . .
C10 C -1.4432(7) 0.3091(8) 0.0697(5) 0.076(2) Uani 1 1 d . . .
H10A H -1.5122 0.2816 0.0221 0.091 Uiso 1 1 calc R . .
C11 C -1.3854(6) 0.2437(6) 0.1221(5) 0.0665(19) Uani 1 1 d . . .
H11A H -1.4152 0.1732 0.1101 0.080 Uiso 1 1 calc R . .
C12 C -1.2840(6) 0.2820(5) 0.1920(5) 0.0550(15) Uani 1 1 d . . .
H12A H -1.2429 0.2379 0.2277 0.066 Uiso 1 1 calc R . .
C13 C -1.3066(6) 0.4502(6) 0.1532(5) 0.0626(17) Uani 1 1 d . . .
H13A H -1.2802 0.5214 0.1642 0.075 Uiso 1 1 calc R . .
C14 C -1.2430(5) 0.3882(5) 0.2090(4) 0.0508(14) Uani 1 1 d . . .
C15 C -1.1387(6) 0.4400(5) 0.2874(5) 0.0553(15) Uani 1 1 d . . .
C16 C -0.9565(7) 0.4103(6) 0.4096(5) 0.072(2) Uani 1 1 d . . .
H16A H -0.9849 0.3850 0.4516 0.087 Uiso 1 1 calc R . .
H16B H -0.9475 0.4867 0.4247 0.087 Uiso 1 1 calc R . .
C17 C -0.8313(8) 0.3730(7) 0.4166(6) 0.081(2) Uani 1 1 d . . .
H17A H -0.7788 0.3888 0.4761 0.098 Uiso 1 1 calc R . .
H17B H -0.8400 0.2970 0.3971 0.098 Uiso 1 1 calc R . .
C18 C -0.7709(9) 0.4214(8) 0.3667(6) 0.089(3) Uani 1 1 d . . .
H18A H -0.7703 0.4975 0.3807 0.107 Uiso 1 1 calc R . .
H18B H -0.8158 0.3976 0.3061 0.107 Uiso 1 1 calc R . .
C19 C -0.6311(8) 0.3878(7) 0.3890(6) 0.084(2) Uani 1 1 d . . .
H19A H -0.5902 0.4021 0.4504 0.101 Uiso 1 1 calc R . .
H19B H -0.6316 0.3130 0.3672 0.101 Uiso 1 1 calc R . .
C20 C -0.5628(7) 0.4503(6) 0.3483(6) 0.077(2) Uani 1 1 d . . .
H20A H -0.5999 0.4289 0.2867 0.092 Uiso 1 1 calc R . .
H20B H -0.5756 0.5241 0.3636 0.092 Uiso 1 1 calc R . .
C21 C -0.4273(6) 0.4404(5) 0.3713(5) 0.0621(17) Uani 1 1 d . . .
H21A H -0.3933 0.4800 0.3389 0.075 Uiso 1 1 calc R . .
H21B H -0.3872 0.4705 0.4315 0.075 Uiso 1 1 calc R . .
C22 C -0.3041(5) 0.2913(4) 0.4048(3) 0.0404(11) Uani 1 1 d . . .
C23 C -0.1795(5) 0.1410(4) 0.4293(3) 0.0368(10) Uani 1 1 d . . .
H23A H -0.1230 0.1894 0.4735 0.044 Uiso 1 1 calc R . .
C24 C -0.2878(4) 0.1766(4) 0.3805(3) 0.0352(10) Uani 1 1 d . . .
C25 C -0.3708(5) 0.1033(4) 0.3145(3) 0.0424(11) Uani 1 1 d . . .
H25A H -0.4451 0.1236 0.2805 0.051 Uiso 1 1 calc R . .
C26 C -0.3424(5) 0.0004(4) 0.2998(3) 0.0448(12) Uani 1 1 d . . .
H26A H -0.3968 -0.0492 0.2554 0.054 Uiso 1 1 calc R . .
C27 C -0.2320(5) -0.0285(4) 0.3517(3) 0.0417(11) Uani 1 1 d . . .
H27A H -0.2129 -0.0981 0.3414 0.050 Uiso 1 1 calc R . .
O1W O -1.6544(7) 0.3096(5) -0.1157(6) 0.109(2) Uani 1 1 d . . .
O2W O -0.1022(4) -0.1257(3) 0.5097(3) 0.0552(11) Uani 1 1 d . . .
O3W O 0.0419(5) -0.1052(4) 0.3848(3) 0.0588(11) Uani 1 1 d . . .
O4W O -1.0828(6) 0.3147(4) -0.3714(3) 0.0890(19) Uani 1 1 d . . .
O5W O -0.2323(6) -0.2816(5) 0.3836(5) 0.096(2) Uani 1 1 d . . .

loop_
_atom_site_aniso_label
_atom_site_aniso_U_11
_atom_site_aniso_U_22
_atom_site_aniso_U_33
_atom_site_aniso_U_23
_atom_site_aniso_U_13
_atom_site_aniso_U_12
Cu1 0.0353(4) 0.0362(4) 0.0389(4) 0.0176(4) -0.0063(3) -0.0002(3)
Cu2 0.0381(12) 0.0538(16) 0.0683(11) 0.0216(15) 0.0246(9) 0.0083(12)
Si1 0.0181(7) 0.0237(7) 0.0211(7) 0.0013(6) 0.0042(5) -0.0012(5)
Mo1 0.0390(2) 0.03016(19) 0.02170(17) 0.00618(14) 0.01229(15) 0.00391(15)
Mo2 0.0343(2) 0.0409(2) 0.02428(18) 0.01102(16) 0.00748(15) -0.00781(16)
Mo3 0.0319(2) 0.02393(19) 0.0573(3) -0.00828(17) 0.02404(19) -0.00513(15)
Mo4 0.0278(2) 0.0549(3) 0.0312(2) 0.00090(18) -0.00018(16) 0.01768(18)
Mo5 0.03106(19) 0.02737(19) 0.0393(2) 0.00865(15) 0.02017(16) 0.00197(14)
Mo6 0.0283(2) 0.02693(19) 0.0391(2) 0.00548(16) -0.00982(16) -0.00682(15)
O1 0.020(3) 0.023(3) 0.023(3) 0.006(2) 0.008(2) 0.001(2)
O2 0.020(3) 0.025(3) 0.016(2) 0.003(2) 0.005(2) -0.004(2)
O3 0.019(2) 0.022(3) 0.023(3) 0.006(2) 0.006(2) 0.000(2)
O4 0.020(2) 0.015(2) 0.024(3) 0.005(2) 0.008(2) -0.0017(19)
O5 0.038(3) 0.033(2) 0.023(5) 0.009(3) 0.011(3) 0.002(2)
O5' 0.038(3) 0.033(2) 0.023(5) 0.009(3) 0.011(3) 0.002(2)
O6 0.034(3) 0.029(3) 0.026(3) 0.004(2) 0.004(3) -0.002(2)
O6' 0.034(3) 0.029(3) 0.026(3) 0.004(2) 0.004(3) -0.002(2)
O7 0.024(3) 0.034(2) 0.033(2) 0.0077(19) 0.002(3) -0.002(3)
O7' 0.024(3) 0.034(2) 0.033(2) 0.0077(19) 0.002(3) -0.002(3)
O8 0.030(2) 0.032(3) 0.034(3) 0.0020(19) -0.0024(18) 0.0102(19)
O8' 0.030(2) 0.032(3) 0.034(3) 0.0020(19) -0.0024(18) 0.0102(19)
O9 0.029(2) 0.026(3) 0.033(3) 0.001(2) 0.011(3) -0.001(2)
O9' 0.029(2) 0.026(3) 0.033(3) 0.001(2) 0.011(3) -0.001(2)
O10 0.028(2) 0.026(3) 0.029(3) 0.002(2) 0.007(3) -0.004(2)
O10' 0.028(2) 0.026(3) 0.029(3) 0.002(2) 0.007(3) -0.004(2)
O11 0.022(2) 0.027(2) 0.038(2) 0.0004(18) 0.001(2) -0.005(2)
O11' 0.022(2) 0.027(2) 0.038(2) 0.0004(18) 0.001(2) -0.005(2)
O12 0.032(9) 0.028(3) 0.040(4) 0.004(3) 0.013(3) 0.000(3)
O12' 0.013(7) 0.031(4) 0.032(4) 0.005(3) 0.006(3) -0.001(3)
O13 0.050(2) 0.0278(19) 0.089(3) -0.005(2) -0.021(2) 0.0066(17)
O14 0.049(2) 0.029(2) 0.106(4) 0.001(2) -0.024(2) 0.0033(17)
O15 0.041(2) 0.223(8) 0.043(2) -0.055(4) 0.025(2) -0.056(4)
O16 0.060(3) 0.221(8) 0.050(3) -0.062(4) 0.038(2) -0.082(4)
O17 0.0354(19) 0.051(2) 0.056(2) 0.0218(18) 0.0107(17) 0.0163(16)
O18 0.055(3) 0.045(2) 0.127(4) -0.006(3) 0.064(3) -0.0115(19)
O19 0.040(2) 0.060(3) 0.043(2) 0.0066(18) -0.0096(16) -0.0223(18)
O20 0.061(2) 0.0259(17) 0.063(2) 0.0078(16) 0.038(2) 0.0059(16)
O21 0.071(3) 0.088(3) 0.0257(18) -0.007(2) 0.0121(19) 0.022(3)
O22 0.074(3) 0.040(2) 0.054(2) 0.0248(19) 0.005(2) 0.0042(19)
O23 0.053(3) 0.147(7) 0.123(6) -0.029(5) 0.002(3) 0.011(4)
O24 0.067(3) 0.046(3) 0.138(5) 0.011(3) 0.008(3) 0.011(2)
O25 0.068(3) 0.044(2) 0.050(2) 0.0003(19) -0.024(2) 0.004(2)
N1 0.070(4) 0.078(4) 0.076(4) 0.003(3) 0.027(3) 0.010(3)
N2 0.041(3) 0.079(4) 0.067(3) 0.024(3) 0.024(3) 0.017(3)
N3 0.051(3) 0.092(5) 0.066(4) 0.021(3) 0.031(3) 0.027(3)
N4 0.049(3) 0.050(3) 0.071(3) 0.010(2) 0.023(3) 0.014(2)
N5 0.037(2) 0.039(2) 0.042(2) 0.0013(19) -0.0069(18) 0.0073(18)
N6 0.036(2) 0.038(2) 0.036(2) 0.0124(17) -0.0027(17) 0.0015(17)
C1 0.109(9) 0.243(17) 0.119(10) -0.064(11) 0.060(8) -0.027(12)
C2 0.119(9) 0.123(9) 0.094(7) -0.020(7) 0.044(7) -0.027(7)
C3 0.134(10) 0.118(9) 0.070(6) 0.004(6) 0.044(6) 0.007(7)
C4 0.051(4) 0.065(4) 0.076(5) 0.011(4) 0.014(3) 0.013(3)
C5 0.033(3) 0.064(4) 0.078(4) 0.024(3) 0.022(3) 0.009(3)
C6 0.043(3) 0.040(3) 0.067(4) 0.022(3) 0.022(3) 0.011(2)
C7 0.039(3) 0.056(3) 0.071(4) 0.034(3) 0.025(3) 0.015(2)
C8 0.037(3) 0.060(4) 0.072(4) 0.030(3) 0.017(3) 0.001(3)
C9 0.052(4) 0.066(4) 0.061(4) 0.019(3) 0.015(3) 0.011(3)
C10 0.044(4) 0.107(7) 0.070(5) -0.008(4) 0.025(3) 0.007(4)
C11 0.051(4) 0.062(4) 0.090(5) -0.005(4) 0.039(4) 0.006(3)
C12 0.047(3) 0.052(3) 0.079(4) 0.014(3) 0.037(3) 0.010(3)
C13 0.048(3) 0.074(4) 0.077(5) 0.027(4) 0.030(3) 0.019(3)
C14 0.043(3) 0.055(3) 0.070(4) 0.022(3) 0.034(3) 0.012(3)
C15 0.043(3) 0.045(3) 0.083(5) 0.018(3) 0.025(3) 0.010(2)
C16 0.055(4) 0.068(5) 0.081(5) 0.003(4) 0.012(4) 0.007(3)
C17 0.073(5) 0.083(6) 0.075(5) 0.005(4) 0.013(4) -0.003(4)
C18 0.093(6) 0.087(6) 0.092(6) 0.015(5) 0.040(5) 0.016(5)
C19 0.081(5) 0.086(6) 0.085(6) -0.002(5) 0.035(5) 0.026(5)
C20 0.056(4) 0.050(4) 0.113(7) 0.017(4) 0.013(4) 0.015(3)
C21 0.060(4) 0.041(3) 0.072(4) 0.006(3) 0.005(3) 0.011(3)
C22 0.038(3) 0.039(3) 0.034(2) 0.005(2) -0.002(2) 0.001(2)
C23 0.036(2) 0.037(2) 0.029(2) 0.0097(19) -0.0014(18) 0.0001(19)
C24 0.032(2) 0.038(2) 0.029(2) 0.0103(19) 0.0007(18) 0.0027(19)
C25 0.035(3) 0.046(3) 0.037(3) 0.010(2) -0.001(2) 0.004(2)
C26 0.043(3) 0.039(3) 0.037(3) 0.004(2) -0.005(2) -0.004(2)
C27 0.046(3) 0.037(3) 0.036(2) 0.009(2) 0.004(2) 0.000(2)
O1W 0.102(5) 0.060(3) 0.185(7) 0.041(4) 0.067(5) -0.015(3)
O2W 0.058(2) 0.054(2) 0.044(2) 0.0206(18) -0.0020(18) -0.0113(19)
O3W 0.076(3) 0.060(3) 0.044(2) 0.020(2) 0.019(2) 0.018(2)
O4W 0.109(5) 0.059(3) 0.065(3) 0.018(3) -0.020(3) 0.001(3)
O5W 0.073(4) 0.064(3) 0.123(5) -0.004(3) 0.007(3) -0.002(3)

loop_
_atom_type_symbol
_atom_type_description
_atom_type_scat_dispersion_real
_atom_type_scat_dispersion_imag
_atom_type_scat_source
C C 0.0033 0.0016 'International Tables Vol C Tables 4.2.6.8 and 6.1.1.4'
H H 0.0000 0.0000 'International Tables Vol C Tables 4.2.6.8 and 6.1.1.4'
N N 0.0061 0.0033 'International Tables Vol C Tables 4.2.6.8 and 6.1.1.4'
O O 0.0106 0.0060 'International Tables Vol C Tables 4.2.6.8 and 6.1.1.4'
Si Si 0.0817 0.0704 'International Tables Vol C Tables 4.2.6.8 and 6.1.1.4'
Cu Cu 0.3201 1.2651 'International Tables Vol C Tables 4.2.6.8 and 6.1.1.4'
Mo Mo -1.6832 0.6857 'International Tables Vol C Tables 4.2.6.8 and 6.1.1.4'

loop_
_geom_angle_atom_site_label_1
_geom_angle_atom_site_label_2
_geom_angle_atom_site_label_3
_geom_angle
_geom_angle_site_symmetry_1
_geom_angle_site_symmetry_3
N6 Cu1 N6 179.998(1) 2_556 .
N6 Cu1 O2W 89.84(17) 2_556 .
N6 Cu1 O2W 90.16(17) . .
N6 Cu1 O2W 90.16(17) 2_556 2_556
N6 Cu1 O2W 89.84(17) . 2_556
O2W Cu1 O2W 180.0 . 2_556
N6 Cu1 O3W 88.62(17) 2_556 2_556
N6 Cu1 O3W 91.38(17) . 2_556
O2W Cu1 O3W 90.48(18) . 2_556
O2W Cu1 O3W 89.52(18) 2_556 2_556
N6 Cu1 O3W 91.39(17) 2_556 .
N6 Cu1 O3W 88.61(17) . .
O2W Cu1 O3W 89.52(18) . .
O2W Cu1 O3W 90.48(18) 2_556 .
O3W Cu1 O3W 179.997(1) 2_556 .
Cu2 Cu2 N3 103.8(7) 2_265 2_265
Cu2 Cu2 N2 86.8(6) 2_265 .
N3 Cu2 N2 92.3(3) 2_265 .
Cu2 Cu2 N2 76.0(6) 2_265 2_265
N3 Cu2 N2 91.8(3) 2_265 2_265
N2 Cu2 N2 162.82(10) . 2_265
Cu2 Cu2 N3 60.5(6) 2_265 .
N3 Cu2 N3 164.28(12) 2_265 .
N2 Cu2 N3 87.0(2) . .
N2 Cu2 N3 84.6(2) 2_265 .
O1 Si1 O1 180.0(3) . 2
O1 Si1 O2 67.1(3) . .
O1 Si1 O2 112.9(3) 2 .
O1 Si1 O2 112.9(3) . 2
O1 Si1 O2 67.1(3) 2 2
O2 Si1 O2 179.998(1) . 2
O1 Si1 O3 68.3(3) . 2
O1 Si1 O3 111.7(3) 2 2
O2 Si1 O3 109.5(3) . 2
O2 Si1 O3 70.5(3) 2 2
O1 Si1 O3 111.7(3) . .
O1 Si1 O3 68.3(3) 2 .
O2 Si1 O3 70.5(3) . .
O2 Si1 O3 109.5(3) 2 .
O3 Si1 O3 180.0 2 .
O1 Si1 O4 70.4(3) . .
O1 Si1 O4 109.6(3) 2 .
O2 Si1 O4 106.7(3) . .
O2 Si1 O4 73.3(3) 2 .
O3 Si1 O4 106.0(3) 2 .
O3 Si1 O4 74.0(3) . .
O1 Si1 O4 109.6(3) . 2
O1 Si1 O4 70.4(3) 2 2
O2 Si1 O4 73.3(3) . 2
O2 Si1 O4 106.7(3) 2 2
O3 Si1 O4 73.9(3) 2 2
O3 Si1 O4 106.1(3) . 2
O4 Si1 O4 180.0(4) . 2
O21 Mo1 O6' 114.6(3) . .
O21 Mo1 O5' 110.8(4) . .
O6' Mo1 O5' 87.1(4) . .
O21 Mo1 O5 94.6(3) . .
O6' Mo1 O5 99.5(4) . .
O5' Mo1 O5 17.2(3) . .
O21 Mo1 O6 92.3(3) . .
O6' Mo1 O6 22.5(2) . .
O5' Mo1 O6 98.3(4) . .
O5 Mo1 O6 105.6(4) . .
O21 Mo1 O14 97.2(3) . .
O6' Mo1 O14 146.9(3) . .
O5' Mo1 O14 89.9(4) . .
O5 Mo1 O14 86.0(3) . .
O6 Mo1 O14 164.4(3) . .
O21 Mo1 O9' 106.2(3) . .
O6' Mo1 O9' 88.2(3) . .
O5' Mo1 O9' 141.1(4) . .
O5 Mo1 O9' 152.4(4) . .
O6 Mo1 O9' 91.7(3) . .
O14 Mo1 O9' 73.8(2) . .
O21 Mo1 O9 87.0(3) . .
O6' Mo1 O9 89.5(3) . .
O5' Mo1 O9 161.6(4) . .
O5 Mo1 O9 169.1(4) . .
O6 Mo1 O9 85.1(3) . .
O14 Mo1 O9 83.1(2) . .
O9' Mo1 O9 20.6(2) . .
O21 Mo1 O2 156.5(2) . .
O6' Mo1 O2 55.1(3) . .
O5' Mo1 O2 90.7(4) . .
O5 Mo1 O2 107.6(3) . .
O6 Mo1 O2 74.6(2) . .
O14 Mo1 O2 92.1(2) . .
O9' Mo1 O2 55.9(2) . .
O9 Mo1 O2 72.7(2) . .
O21 Mo1 O1 156.9(2) . .
O6' Mo1 O1 87.2(3) . .
O5' Mo1 O1 60.4(4) . .
O5 Mo1 O1 73.3(3) . .
O6 Mo1 O1 109.7(3) . .
O14 Mo1 O1 63.0(2) . .
O9' Mo1 O1 80.8(2) . .
O9 Mo1 O1 101.3(2) . .
O2 Mo1 O1 43.93(18) . .
O22 Mo2 O15 102.0(3) . .
O22 Mo2 O13 101.9(2) . .
O15 Mo2 O13 98.1(2) . .
O22 Mo2 O5' 104.2(3) . .
O15 Mo2 O5' 150.6(4) . .
O13 Mo2 O5' 89.4(4) . .
O22 Mo2 O8' 109.2(3) . .
O15 Mo2 O8' 90.5(2) . .
O13 Mo2 O8' 145.3(3) . .
O5' Mo2 O8' 68.4(4) . .
O22 Mo2 O8 88.0(3) . .
O15 Mo2 O8 87.1(2) . .
O13 Mo2 O8 167.5(2) . .
O5' Mo2 O8 80.7(4) . .
O8' Mo2 O8 22.6(2) . .
O22 Mo2 O5 91.5(3) . .
O15 Mo2 O5 165.2(4) . .
O13 Mo2 O5 84.9(3) . .
O5' Mo2 O5 14.7(3) . .
O8' Mo2 O5 79.1(3) . .
O8 Mo2 O5 87.2(3) . .
O22 Mo2 O4 155.7(2) . .
O15 Mo2 O4 65.3(3) . .
O13 Mo2 O4 100.5(2) . .
O5' Mo2 O4 85.3(3) . .
O8' Mo2 O4 53.1(2) . .
O8 Mo2 O4 71.2(2) . .
O5 Mo2 O4 99.9(3) . .
O22 Mo2 O1 156.0(2) . .
O15 Mo2 O1 100.0(3) . .
O13 Mo2 O1 65.5(2) . .
O5' Mo2 O1 57.4(3) . .
O8' Mo2 O1 79.9(2) . .
O8 Mo2 O1 102.5(2) . .
O5 Mo2 O1 67.9(3) . .
O4 Mo2 O1 46.36(18) . .
O20 Mo3 O9' 112.3(3) . .
O20 Mo3 O16 102.7(3) . 2
O9' Mo3 O16 91.6(3) . 2
O20 Mo3 O10' 107.1(3) . .
O9' Mo3 O10' 91.8(3) . .
O16 Mo3 O10' 146.1(3) 2 .
O20 Mo3 O15 98.5(3) . 2
O9' Mo3 O15 148.3(3) . 2
O16 Mo3 O15 88.6(2) 2 2
O10' Mo3 O15 71.4(3) . 2
O20 Mo3 O9 93.5(2) . .
O9' Mo3 O9 20.2(3) . .
O16 Mo3 O9 103.4(3) 2 .
O10' Mo3 O9 90.7(3) . .
O15 Mo3 O9 160.7(3) 2 .
O20 Mo3 O10 91.1(2) . .
O9' Mo3 O10 87.9(3) . .
O16 Mo3 O10 165.3(3) 2 .
O10' Mo3 O10 19.4(2) . .
O15 Mo3 O10 84.1(2) 2 .
O9 Mo3 O10 80.6(3) . .
O20 Mo3 O4 155.02(19) . 2
O9' Mo3 O4 90.3(3) . 2
O16 Mo3 O4 64.6(3) 2 2
O10' Mo3 O4 81.6(2) . 2
O15 Mo3 O4 61.4(2) 2 2
O9 Mo3 O4 110.1(2) . 2
O10 Mo3 O4 100.7(2) . 2
O20 Mo3 O2 155.32(19) . .
O9' Mo3 O2 55.5(3) . .
O16 Mo3 O2 99.2(3) 2 .
O10' Mo3 O2 56.5(2) . .
O15 Mo3 O2 93.3(3) 2 .
O9 Mo3 O2 70.3(2) . .
O10 Mo3 O2 68.5(2) . .
O4 Mo3 O2 48.08(17) 2 .
O17 Mo4 O8' 114.4(3) . .
O17 Mo4 O7' 113.0(3) . .
O8' Mo4 O7' 81.3(3) . .
O17 Mo4 O12 108.2(6) . .
O8' Mo4 O12 135.6(6) . .
O7' Mo4 O12 93.4(3) . .
O17 Mo4 O7 94.7(3) . .
O8' Mo4 O7 99.4(3) . .
O7' Mo4 O7 21.6(3) . .
O12 Mo4 O7 88.7(4) . .
O17 Mo4 O8 92.3(2) . .
O8' Mo4 O8 23.2(3) . .
O7' Mo4 O8 96.4(3) . .
O12 Mo4 O8 151.7(6) . .
O7 Mo4 O8 109.5(3) . .
O17 Mo4 O16 98.4(3) . .
O8' Mo4 O16 89.4(3) . .
O7' Mo4 O16 148.4(3) . .
O12 Mo4 O16 72.4(4) . .
O7 Mo4 O16 159.6(3) . .
O8 Mo4 O16 85.6(2) . .
O17 Mo4 O12' 91.7(4) . .
O8' Mo4 O12' 153.7(5) . .
O7' Mo4 O12' 91.8(3) . .
O12 Mo4 O12' 18.8(3) . .
O7 Mo4 O12' 80.7(3) . .
O8 Mo4 O12' 168.7(4) . .
O16 Mo4 O12' 83.3(3) . .
O17 Mo4 O4 153.77(19) . .
O8' Mo4 O4 53.2(3) . .
O7' Mo4 O4 89.3(3) . .
O12 Mo4 O4 82.9(6) . .
O7 Mo4 O4 109.6(2) . .
O8 Mo4 O4 70.7(2) . .
O16 Mo4 O4 61.5(2) . .
O12' Mo4 O4 101.6(4) . .
O17 Mo4 O3 155.95(19) . .
O8' Mo4 O3 87.4(3) . .
O7' Mo4 O3 58.2(3) . .
O12 Mo4 O3 54.1(5) . .
O7 Mo4 O3 70.8(2) . .
O8 Mo4 O3 110.4(2) . .
O16 Mo4 O3 91.5(3) . .
O12' Mo4 O3 67.6(4) . .
O4 Mo4 O3 48.58(17) . .
O18 Mo5 O14 103.0(3) . 2
O18 Mo5 O12 113.9(7) . .
O14 Mo5 O12 92.6(4) 2 .
O18 Mo5 O12' 91.9(6) . .
O14 Mo5 O12' 104.2(4) 2 .
O12 Mo5 O12' 22.9(2) . .
O18 Mo5 O11 108.5(3) . .
O14 Mo5 O11 145.6(3) 2 .
O12 Mo5 O11 87.2(3) . .
O12' Mo5 O11 88.4(3) . .
O18 Mo5 O13 97.3(2) . 2
O14 Mo5 O13 88.02(17) 2 2
O12 Mo5 O13 147.7(6) . 2
O12' Mo5 O13 162.7(3) . 2
O11 Mo5 O13 74.8(2) . 2
O18 Mo5 O11' 87.8(3) . .
O14 Mo5 O11' 165.9(3) 2 .
O12 Mo5 O11' 91.4(3) . .
O12' Mo5 O11' 84.3(3) . .
O11 Mo5 O11' 21.2(2) . .
O13 Mo5 O11' 81.5(2) 2 .
O18 Mo5 O3 155.5(2) . .
O14 Mo5 O3 100.4(2) 2 .
O12 Mo5 O3 57.5(5) . .
O12' Mo5 O3 75.3(5) . .
O11 Mo5 O3 51.5(2) . .
O13 Mo5 O3 90.7(2) 2 .
O11' Mo5 O3 70.5(2) . .
O18 Mo5 O1 157.1(3) . 2
O14 Mo5 O1 65.2(2) 2 2
O12 Mo5 O1 87.1(7) . 2
O12' Mo5 O1 109.8(6) . 2
O11 Mo5 O1 80.5(2) . 2
O13 Mo5 O1 64.0(2) 2 2
O11' Mo5 O1 101.5(2) . 2
O3 Mo5 O1 44.63(18) . 2
O19 Mo6 O11 113.4(3) . .
O19 Mo6 O10' 113.0(3) . .
O11 Mo6 O10' 85.1(3) . .
O19 Mo6 O6' 108.0(3) . .
O11 Mo6 O6' 136.4(3) . .
O10' Mo6 O6' 91.4(3) . .
O19 Mo6 O10 93.9(3) . .
O11 Mo6 O10 102.7(3) . .
O10' Mo6 O10 21.8(2) . .
O6' Mo6 O10 87.4(3) . .
O19 Mo6 O11' 91.4(2) . .
O11 Mo6 O11' 22.1(2) . .
O10' Mo6 O11' 96.3(3) . .
O6' Mo6 O11' 154.4(3) . .
O10 Mo6 O11' 108.3(3) . .
O19 Mo6 O7' 104.6(3) . .
O11 Mo6 O7' 89.8(3) . .
O10' Mo6 O7' 140.9(3) . .
O6' Mo6 O7' 66.5(3) . .
O10 Mo6 O7' 151.5(3) . .
O11' Mo6 O7' 92.9(3) . .
O19 Mo6 O7 87.4(3) . .
O11 Mo6 O7 86.9(3) . .
O10' Mo6 O7 159.7(3) . .
O6' Mo6 O7 81.7(3) . .
O10 Mo6 O7 168.8(3) . .
O11' Mo6 O7 82.7(3) . .
O7' Mo6 O7 20.3(2) . .
O19 Mo6 O6 90.0(2) . .
O11 Mo6 O6 155.5(3) . .
O10' Mo6 O6 92.8(3) . .
O6' Mo6 O6 19.0(2) . .
O10 Mo6 O6 82.1(3) . .
O11' Mo6 O6 169.3(3) . .
O7' Mo6 O6 76.5(3) . .
O7 Mo6 O6 86.8(3) . .
O19 Mo6 O3 154.3(2) . .
O11 Mo6 O3 53.2(3) . .
O10' Mo6 O3 89.0(3) . .
O6' Mo6 O3 83.4(3) . .
O10 Mo6 O3 109.9(3) . .
O11' Mo6 O3 72.4(2) . .
O7' Mo6 O3 57.9(2) . .
O7 Mo6 O3 71.2(2) . .
O6 Mo6 O3 102.4(2) . .
O19 Mo6 O2 156.3(2) . .
O11 Mo6 O2 89.3(3) . .
O10' Mo6 O2 60.2(3) . .
O6' Mo6 O2 52.6(3) . .
O10 Mo6 O2 73.7(2) . .
O11' Mo6 O2 111.4(2) . .
O7' Mo6 O2 81.0(2) . .
O7 Mo6 O2 101.1(2) . .
O6 Mo6 O2 68.7(2) . .
O3 Mo6 O2 46.87(18) . .
Si1 O1 O2 57.8(2) . .
Si1 O1 O3 57.7(2) . 2
O2 O1 O3 96.6(3) . 2
Si1 O1 Mo1 123.5(3) . .
O2 O1 Mo1 65.9(2) . .
O3 O1 Mo1 138.5(3) 2 .
Si1 O1 Mo5 122.9(3) . 2
O2 O1 Mo5 127.3(3) . 2
O3 O1 Mo5 65.6(2) 2 2
Mo1 O1 Mo5 94.48(19) . 2
Si1 O1 Mo2 120.3(3) . .
O2 O1 Mo2 133.6(3) . .
O3 O1 Mo2 122.0(3) 2 .
Mo1 O1 Mo2 94.05(19) . .
Mo5 O1 Mo2 93.94(18) 2 .
Si1 O2 O1 55.1(2) . .
Si1 O2 Mo1 125.0(3) . .
O1 O2 Mo1 70.2(2) . .
Si1 O2 Mo6 120.4(3) . .
O1 O2 Mo6 139.8(3) . .
Mo1 O2 Mo6 97.00(19) . .
Si1 O2 Mo3 118.4(3) . .
O1 O2 Mo3 124.5(3) . .
Mo1 O2 Mo3 95.39(19) . .
Mo6 O2 Mo3 93.75(18) . .
Si1 O3 O1 54.0(2) . 2
Si1 O3 Mo5 123.4(3) . .
O1 O3 Mo5 69.8(2) 2 .
Si1 O3 Mo6 121.6(3) . .
O1 O3 Mo6 129.7(3) 2 .
Mo5 O3 Mo6 97.70(19) . .
Si1 O3 Mo4 117.9(3) . .
O1 O3 Mo4 133.6(3) 2 .
Mo5 O3 Mo4 94.89(19) . .
Mo6 O3 Mo4 94.72(19) . .
Si1 O4 Mo2 122.3(3) . .
Si1 O4 Mo3 119.7(3) . 2
Mo2 O4 Mo3 97.34(18) . 2
Si1 O4 Mo4 119.0(2) . .
Mo2 O4 Mo4 97.19(19) . .
Mo3 O4 Mo4 95.60(19) 2 .
Mo1 O5 Mo2 124.5(5) . .
Mo1 O5' Mo2 145.4(7) . .
Mo1 O6 Mo6 119.6(3) . .
Mo1 O6' Mo6 150.8(4) . .
Mo4 O7 Mo6 122.4(3) . .
Mo4 O7' Mo6 143.9(4) . .
Mo4 O8 Mo2 120.4(3) . .
Mo4 O8' Mo2 150.7(4) . .
Mo3 O9 Mo1 121.4(3) . .
Mo3 O9' Mo1 148.7(4) . .
Mo6 O10 Mo3 123.0(3) . .
Mo6 O10' Mo3 144.9(4) . .
Mo6 O11 Mo5 153.4(4) . .
Mo6 O11' Mo5 119.3(3) . .
Mo5 O12 Mo4 148.8(5) . .
Mo5 O12' Mo4 121.7(9) . .
Mo2 O13 Mo5 136.3(3) . 2
Mo5 O14 Mo1 136.9(3) 2 .
Mo2 O15 Mo3 135.7(4) . 2
Mo3 O16 Mo4 138.1(4) 2 .
C4 N1 C3 122.7(8) . .
C5 N2 C9 118.4(6) . .
C5 N2 Cu2 126.6(4) . .
C9 N2 Cu2 114.8(5) . .
C5 N2 Cu2 114.2(4) . 2_265
C9 N2 Cu2 126.8(5) . 2_265
Cu2 N2 Cu2 17.17(10) . 2_265
C10 N3 C13 118.2(7) . .
C10 N3 Cu2 110.5(6) . 2_265
C13 N3 Cu2 131.2(6) . 2_265
C10 N3 Cu2 126.2(6) . .
C13 N3 Cu2 115.5(5) . .
Cu2 N3 Cu2 15.72(12) 2_265 .
C15 N4 C16 124.9(6) . .
C22 N5 C21 122.9(5) . .
C23 N6 C27 118.5(4) . .
C23 N6 Cu1 118.3(3) . .
C27 N6 Cu1 123.1(4) . .
C1 C1 C2 115.5(15) 2_254 .
C3 C2 C1 115.2(12) . .
N1 C3 C2 112.3(9) . .
O23 C4 N1 123.0(8) . .
O23 C4 C6 118.8(7) . .
N1 C4 C6 118.2(6) . .
N2 C5 C6 123.8(6) . .
C5 C6 C7 117.8(6) . .
C5 C6 C4 117.2(6) . .
C7 C6 C4 125.0(6) . .
C8 C7 C6 118.7(6) . .
C7 C8 C9 119.9(6) . .
N2 C9 C8 121.2(7) . .
N3 C10 C11 122.8(7) . .
C12 C11 C10 119.8(7) . .
C11 C12 C14 118.8(7) . .
N3 C13 C14 122.1(7) . .
C13 C14 C12 118.3(7) . .
C13 C14 C15 118.5(6) . .
C12 C14 C15 123.1(6) . .
O24 C15 N4 122.7(7) . .
O24 C15 C14 120.4(6) . .
N4 C15 C14 116.9(6) . .
N4 C16 C17 116.2(7) . .
C18 C17 C16 112.6(8) . .
C17 C18 C19 108.0(8) . .
C20 C19 C18 108.1(7) . .
C21 C20 C19 115.9(7) . .
N5 C21 C20 111.6(6) . .
O25 C22 N5 122.0(5) . .
O25 C22 C24 120.5(5) . .
N5 C22 C24 117.6(4) . .
N6 C23 C24 123.5(4) . .
C23 C24 C25 117.4(5) . .
C23 C24 C22 116.3(4) . .
C25 C24 C22 126.3(4) . .
C26 C25 C24 119.5(5) . .
C25 C26 C27 119.3(5) . .
N6 C27 C26 121.8(5) . .

loop_
_geom_bond_atom_site_label_1
_geom_bond_atom_site_label_2
_geom_bond_distance
_geom_bond_site_symmetry_2
Cu1 N6 2.003(4) 2_556
Cu1 N6 2.003(4) .
Cu1 O2W 2.041(4) .
Cu1 O2W 2.041(4) 2_556
Cu1 O3W 2.346(4) 2_556
Cu1 O3W 2.346(4) .
Cu2 Cu2 0.607(3) 2_265
Cu2 N3 1.950(7) 2_265
Cu2 N2 1.995(6) .
Cu2 N2 2.053(6) 2_265
Cu2 N3 2.176(7) .
Si1 O1 1.573(5) .
Si1 O1 1.573(5) 2
Si1 O2 1.624(5) .
Si1 O2 1.624(5) 2
Si1 O3 1.642(5) 2
Si1 O3 1.642(5) .
Si1 O4 1.690(5) .
Si1 O4 1.690(5) 2
Mo1 O21 1.680(4) .
Mo1 O6' 1.744(7) .
Mo1 O5' 1.767(12) .
Mo1 O5 1.870(10) .
Mo1 O6 1.900(7) .
Mo1 O14 2.002(4) .
Mo1 O9' 2.009(7) .
Mo1 O9 2.055(7) .
Mo1 O2 2.325(5) .
Mo1 O1 2.395(5) .
Mo2 O22 1.654(4) .
Mo2 O15 1.805(5) .
Mo2 O13 1.810(4) .
Mo2 O5' 1.952(11) .
Mo2 O8' 1.969(7) .
Mo2 O8 2.083(7) .
Mo2 O5 2.140(10) .
Mo2 O4 2.318(5) .
Mo2 O1 2.457(5) .
Mo3 O20 1.650(3) .
Mo3 O9' 1.672(7) .
Mo3 O16 1.782(5) 2
Mo3 O10' 1.975(7) .
Mo3 O15 2.008(5) 2
Mo3 O9 2.011(7) .
Mo3 O10 2.128(7) .
Mo3 O4 2.385(5) 2
Mo3 O2 2.468(6) .
Mo4 O17 1.651(3) .
Mo4 O8' 1.691(8) .
Mo4 O7' 1.708(7) .
Mo4 O12 1.877(8) .
Mo4 O7 1.954(7) .
Mo4 O8 1.999(8) .
Mo4 O16 2.016(5) .
Mo4 O12' 2.183(13) .
Mo4 O4 2.404(5) .
Mo4 O3 2.467(5) .
Mo5 O18 1.645(4) .
Mo5 O14 1.790(4) 2
Mo5 O12 1.800(7) .
Mo5 O12' 1.868(8) .
Mo5 O11 1.965(7) .
Mo5 O13 2.023(4) 2
Mo5 O11' 2.110(7) .
Mo5 O3 2.339(5) .
Mo5 O1 2.411(5) 2
Mo6 O19 1.660(3) .
Mo6 O11 1.664(7) .
Mo6 O10' 1.743(7) .
Mo6 O6' 1.904(7) .
Mo6 O10 1.904(7) .
Mo6 O11' 1.981(7) .
Mo6 O7' 2.018(7) .
Mo6 O7 2.090(7) .
Mo6 O6 2.181(7) .
Mo6 O3 2.350(5) .
Mo6 O2 2.388(5) .
O1 O2 1.767(7) .
O1 O3 1.805(8) 2
O1 Mo5 2.411(5) 2
O3 O1 1.805(8) 2
O4 Mo3 2.385(5) 2
O13 Mo5 2.023(4) 2
O14 Mo5 1.790(4) 2
O15 Mo3 2.008(5) 2
O16 Mo3 1.782(5) 2
O23 C4 1.227(9) .
O24 C15 1.227(8) .
O25 C22 1.240(6) .
N1 C4 1.327(9) .
N1 C3 1.461(11) .
N2 C5 1.319(9) .
N2 C9 1.344(8) .
N2 Cu2 2.053(6) 2_265
N3 C10 1.331(11) .
N3 C13 1.341(10) .
N3 Cu2 1.950(7) 2_265
N4 C15 1.339(8) .
N4 C16 1.485(9) .
N5 C22 1.322(6) .
N5 C21 1.470(7) .
N6 C23 1.333(7) .
N6 C27 1.339(6) .
C1 C1 1.47(3) 2_254
C1 C2 1.560(15) .
C2 C3 1.483(15) .
C4 C6 1.495(10) .
C5 C6 1.375(8) .
C6 C7 1.383(8) .
C7 C8 1.371(10) .
C8 C9 1.378(9) .
C10 C11 1.364(12) .
C11 C12 1.361(10) .
C12 C14 1.391(9) .
C13 C14 1.387(9) .
C14 C15 1.496(10) .
C16 C17 1.488(11) .
C17 C18 1.457(12) .
C18 C19 1.600(12) .
C19 C20 1.500(12) .
C20 C21 1.476(10) .
C22 C24 1.499(7) .
C23 C24 1.386(6) .
C24 C25 1.389(7) .
C25 C26 1.374(8) .
C26 C27 1.385(7) .
